data_2106201
loop_
_publ_author_name
'Gravereau, P.'
'Hardy, A.'
'Bonnin, A.'

_publ_section_title
;
 La serie M-I Fe (Cr O4)2 : structure cristalline de la variete alpha du
 chromate double de fer et d'ammonium N H4 Fe (Cr O4)2
;
_journal_name_full 'Acta Crystallographica B (24,1968-38,1982)'
_journal_page_first 1362
_journal_page_last 1367
_journal_volume 33
_journal_year 1977
_chemical_formula_sum 'Cr2 Fe H4 N O8'
_chemical_name_systematic '(N H4) Fe (Cr O4)2'
_space_group_IT_number 4
_symmetry_space_group_name_Hall 'P 2yb'
_symmetry_space_group_name_H-M 'P 1 21 1'
_cell_angle_alpha 90
_cell_angle_beta 90.59
_cell_angle_gamma 90
_cell_formula_units_Z 4
_cell_length_a 8.1924
_cell_length_b 15.136
_cell_length_c 5.5204
_cell_volume 684.494
_citation_journal_id_ASTM ACBCAR
_cod_data_source_file Gravereau_ACBCAR_1977_1329.cif
_cod_data_source_block H4Cr2Fe1N1O8
_cod_original_cell_volume 684.4942
_cod_original_formula_sum 'H4 Cr2 Fe1 N1 O8'
_cod_database_code 2106201

loop_
_symmetry_equiv_pos_as_xyz
x,y,z
-x,y+1/2,-z

loop_
_atom_site_label
_atom_site_type_symbol
_atom_site_fract_x
_atom_site_fract_y
_atom_site_fract_z
_atom_site_occupancy
_atom_site_U_iso_or_equiv
Cr2 Cr+6 0.7899 0.6324 0.4978 1 0.0
O15 O-2 0.0842 0.7858 0.7847 1 0.0
O1 O-2 0.5068 0.5862 0.024 1 0.0
O9 O-2 0.921 0.6188 0.7323 1 0.0
N1 N-3 0.75 0.4586 0.9888 1 0.0
O3 O-2 0.8558 0.9356 0.9784 1 0.0
Cr1 Cr+6 0.7133 0.8707 0.0068 1 0.0
O5 O-2 0.7811 0.7637 0.0008 1 0.0
Fe1 Fe+3 0.9884 0.6941 0.006 1 0.0
O2 O-2 -0.0135 0.9147 0.4874 1 0.0
Fe2 Fe+3 0.5082 0.806 0.493 1 0.0
O13 O-2 0.4285 0.7361 0.2093 1 0.0
Cr3 Cr+6 0.3915 0.6706 0.978 1 0.0
O6 O-2 0.7131 0.7272 0.4876 1 0.0
O11 O-2 0.6178 0.8881 0.2632 1 0.0
N2 N-3 0.2514 0.5479 0.4862 1 0.0
O7 O-2 0.205 0.6264 0.9951 1 0.0
O10 O-2 0.8945 0.6081 0.2351 1 0.0
O8 O-2 0.3004 0.8678 0.4842 1 0.0
O14 O-2 0.4222 0.7091 0.7037 1 0.0
O4 O-2 0.6519 0.5603 0.5297 1 0.0
O12 O-2 0.5919 0.8801 0.7642 1 0.0
Cr4 Cr+6 0.1053 0.8324 0.5151 1 0.0
O16 O-2 0.0749 0.7499 0.3171 1 0.0
